data_7034559
loop_
_publ_author_name
'Wang, Xin-Ming'
'Chen, Shuo'
'Fan, Rui-Qing'
'Zhang, Fu-Qiang'
'Yang, Yu-Lin'

_publ_section_title
;
 Facile luminescent tuning of Zn(II)/Hg(II) complexes based on flexible,
 semi-rigid and rigid polydentate Schiff bases from blue to green to red:
 structural, photophysics, electrochemistry and theoretical calculations
 studies.
;
_journal_issue 17
_journal_name_full 'Dalton transactions (Cambridge, England : 2003)'
_journal_page_first 8107
_journal_page_last 8125
_journal_paper_doi 10.1039/c5dt00057b
_journal_volume 44
_journal_year 2015
_chemical_formula_sum 'C21 H21 Cl2 N4 O0 Zn'
_chemical_formula_weight 465.69
_chemical_name_systematic
;
?
;
_space_group_IT_number 14
_symmetry_cell_setting monoclinic
_symmetry_space_group_name_Hall '-P 2yn'
_symmetry_space_group_name_H-M 'P 1 21/n 1'
_atom_sites_solution_hydrogens geom
_atom_sites_solution_primary direct
_atom_sites_solution_secondary difmap
_audit_creation_method SHELXL-97
_audit_update_record
;
2013-04-10 deposited with the CCDC.
2015-03-23 downloaded from the CCDC.
;
_cell_angle_alpha 90.00
_cell_angle_beta 91.28(3)
_cell_angle_gamma 90.00
_cell_formula_units_Z 4
_cell_length_a 10.180(2)
_cell_length_b 13.936(3)
_cell_length_c 14.518(3)
_cell_measurement_reflns_used 18456
_cell_measurement_temperature 293(2)
_cell_measurement_theta_max 27.48
_cell_measurement_theta_min 3.16
_cell_volume 2059.1(7)
_computing_cell_refinement 'Bruker XSCANS'
_computing_data_collection 'Bruker XSCANS'
_computing_data_reduction 'Bruker SHELXTL'
_computing_molecular_graphics 'Bruker SHELXTL'
_computing_publication_material 'Bruker SHELXTL'
_computing_structure_refinement 'SHELXL-97 (Sheldrick, 1997)'
_computing_structure_solution 'SHELXS-97 (Sheldrick, 1990)'
_diffrn_ambient_temperature 293(2)
_diffrn_measured_fraction_theta_full 0.991
_diffrn_measured_fraction_theta_max 0.991
_diffrn_measurement_device_type 'Bruker P4'
_diffrn_measurement_method 'phi and omega scans'
_diffrn_radiation_monochromator graphite
_diffrn_radiation_source 'fine-focus sealed tube'
_diffrn_radiation_type MoK\a
_diffrn_radiation_wavelength 0.71073
_diffrn_reflns_av_R_equivalents 0.1587
_diffrn_reflns_av_sigmaI/netI 0.1403
_diffrn_reflns_limit_h_max 13
_diffrn_reflns_limit_h_min -13
_diffrn_reflns_limit_k_max 18
_diffrn_reflns_limit_k_min -17
_diffrn_reflns_limit_l_max 17
_diffrn_reflns_limit_l_min -18
_diffrn_reflns_number 18456
_diffrn_reflns_theta_full 27.48
_diffrn_reflns_theta_max 27.48
_diffrn_reflns_theta_min 3.16
_diffrn_standards_decay_% 0
_diffrn_standards_interval_count 0
_diffrn_standards_interval_time 0
_diffrn_standards_number 0
_exptl_absorpt_coefficient_mu 1.466
_exptl_absorpt_correction_T_max 0.8100
_exptl_absorpt_correction_T_min 0.6649
_exptl_absorpt_correction_type multi-scan
_exptl_absorpt_process_details SADABS
_exptl_crystal_colour orange
_exptl_crystal_density_diffrn 1.502
_exptl_crystal_density_method 'not measured'
_exptl_crystal_description bolck
_exptl_crystal_F_000 956
_exptl_crystal_size_max 0.30
_exptl_crystal_size_mid 0.17
_exptl_crystal_size_min 0.15
_refine_diff_density_max 0.651
_refine_diff_density_min -0.695
_refine_diff_density_rms 0.087
_refine_ls_extinction_method none
_refine_ls_goodness_of_fit_ref 1.097
_refine_ls_hydrogen_treatment mixed
_refine_ls_matrix_type full
_refine_ls_number_parameters 253
_refine_ls_number_reflns 4676
_refine_ls_number_restraints 0
_refine_ls_restrained_S_all 1.097
_refine_ls_R_factor_all 0.2347
_refine_ls_R_factor_gt 0.1329
_refine_ls_shift/su_max 0.000
_refine_ls_shift/su_mean 0.000
_refine_ls_structure_factor_coef Fsqd
_refine_ls_weighting_details 'calc w=1/[\s^2^(Fo^2^)+(0.0928P)^2^+6.6131P] where P=(Fo^2^+2Fc^2^)/3'
_refine_ls_weighting_scheme calc
_refine_ls_wR_factor_gt 0.2445
_refine_ls_wR_factor_ref 0.2914
_reflns_number_gt 2220
_reflns_number_total 4676
_reflns_threshold_expression >2sigma(I)
_cod_data_source_file c5dt00057b2.cif
_cod_data_source_block 1c
_cod_depositor_comments
;
The following automatic conversions were performed:

'_symmetry_cell_setting' value 'Monoclinic' changed to 'monoclinic'
according to
/usr/data/users/saulius/crontab/automatic-downloads/rss-feeds/RSC/lib/dictionaries/cif_core.dic
dictionary named 'cif_core.dic' version 2.4.2 from 2011-04-26.

Automatic conversion script
Id: cif_fix_values 3105 2015-03-04 15:46:00Z robertas 

 Adding full bibliography for 7034551--7034562.cif.
;
_cod_original_sg_symbol_H-M P2(1)/n
_cod_database_code 7034559

loop_
_symmetry_equiv_pos_as_xyz
'x, y, z'
'-x+1/2, y+1/2, -z+1/2'
'-x, -y, -z'
'x-1/2, -y-1/2, z-1/2'

loop_
_atom_site_label
_atom_site_type_symbol
_atom_site_fract_x
_atom_site_fract_y
_atom_site_fract_z
_atom_site_U_iso_or_equiv
_atom_site_adp_type
_atom_site_occupancy
_atom_site_symmetry_multiplicity
_atom_site_calc_flag
_atom_site_refinement_flags
Zn1 Zn 0.52830(13) 0.70022(8) 0.02443(7) 0.0580(4) Uani 1 1 d .
C1 C 0.3123(12) 0.6932(7) -0.1272(7) 0.066(3) Uani 1 1 d .
H1A H 0.3716 0.7233 -0.1656 0.079 Uiso 1 1 calc R
C2 C 0.1894(13) 0.6723(8) -0.1608(7) 0.074(3) Uani 1 1 d .
H2A H 0.1648 0.6885 -0.2209 0.088 Uiso 1 1 calc R
C3 C 0.1040(14) 0.6275(9) -0.1051(8) 0.086(4) Uani 1 1 d .
H3A H 0.0195 0.6131 -0.1264 0.103 Uiso 1 1 calc R
C4 C 0.1429(12) 0.6034(8) -0.0166(7) 0.071(3) Uani 1 1 d .
H4A H 0.0847 0.5723 0.0218 0.085 Uiso 1 1 calc R
C5 C 0.2649(11) 0.6247(6) 0.0144(6) 0.053(3) Uani 1 1 d .
C6 C 0.3206(12) 0.5997(6) 0.1077(6) 0.054(3) Uani 1 1 d .
C7 C 0.4999(11) 0.6018(7) 0.2118(6) 0.056(3) Uani 1 1 d .
C8 C 0.6270(12) 0.5674(8) 0.2141(8) 0.073(3) Uani 1 1 d .
H8A H 0.6668 0.5514 0.1592 0.087 Uiso 1 1 calc R
C9 C 0.6962(14) 0.5562(8) 0.2960(8) 0.079(3) Uani 1 1 d .
H9A H 0.7808 0.5310 0.2972 0.095 Uiso 1 1 calc R
C10 C 0.6373(14) 0.5829(8) 0.3751(8) 0.073(3) Uani 1 1 d .
C11 C 0.5105(13) 0.6179(8) 0.3749(7) 0.069(3) Uani 1 1 d .
H11A H 0.4731 0.6344 0.4306 0.082 Uiso 1 1 calc R
C12 C 0.4360(11) 0.6292(7) 0.2924(7) 0.059(3) Uani 1 1 d .
C13 C 0.7130(15) 0.5695(11) 0.4653(9) 0.106(5) Uani 1 1 d .
H13A H 0.7991 0.5452 0.4531 0.159 Uiso 1 1 calc R
H13B H 0.6673 0.5248 0.5033 0.159 Uiso 1 1 calc R
H13C H 0.7205 0.6300 0.4965 0.159 Uiso 1 1 calc R
C14 C 0.2356(11) 0.5517(7) 0.1767(6) 0.060(3) Uani 1 1 d .
H14A H 0.2853 0.5412 0.2328 0.090 Uiso 1 1 calc R
H14B H 0.2056 0.4912 0.1526 0.090 Uiso 1 1 calc R
H14C H 0.1613 0.5918 0.1889 0.090 Uiso 1 1 calc R
C15 C 0.1941(11) 0.6232(7) 0.2548(6) 0.058(3) Uani 1 1 d .
C16 C 0.1285(13) 0.5661(8) 0.3312(7) 0.082(4) Uani 1 1 d .
H16A H 0.0380 0.5549 0.3144 0.124 Uiso 1 1 calc R
H16B H 0.1335 0.6019 0.3876 0.124 Uiso 1 1 calc R
H16C H 0.1728 0.5058 0.3393 0.124 Uiso 1 1 calc R
C17 C 0.1009(11) 0.6964(7) 0.2122(6) 0.056(2) Uani 1 1 d .
C18 C 0.1288(12) 0.7910(7) 0.2062(7) 0.066(3) Uani 1 1 d .
H18A H 0.2100 0.8141 0.2267 0.079 Uiso 1 1 calc R
C19 C 0.0367(14) 0.8522(9) 0.1696(8) 0.080(3) Uani 1 1 d .
H19A H 0.0529 0.9179 0.1679 0.096 Uiso 1 1 calc R
C20 C -0.0795(14) 0.8162(9) 0.1357(7) 0.077(3) Uani 1 1 d .
H20A H -0.1429 0.8559 0.1088 0.092 Uiso 1 1 calc R
C21 C -0.0987(13) 0.7199(10) 0.1429(8) 0.083(4) Uani 1 1 d .
H21A H -0.1776 0.6947 0.1201 0.100 Uiso 1 1 calc R
N1 N 0.4419(9) 0.6178(5) 0.1233(5) 0.054(2) Uani 1 1 d .
N2 N 0.3506(8) 0.6716(5) -0.0398(5) 0.056(2) Uani 1 1 d .
N3 N 0.3128(10) 0.6722(6) 0.2916(6) 0.067(2) Uani 1 1 d .
N4 N -0.0113(10) 0.6590(7) 0.1807(6) 0.073(3) Uani 1 1 d .
Cl1 Cl 0.5497(4) 0.8436(2) 0.0844(2) 0.0880(10) Uani 1 1 d .
Cl2 Cl 0.6952(3) 0.6433(2) -0.05235(19) 0.0795(9) Uani 1 1 d .

loop_
_atom_site_aniso_label
_atom_site_aniso_U_11
_atom_site_aniso_U_22
_atom_site_aniso_U_33
_atom_site_aniso_U_23
_atom_site_aniso_U_13
_atom_site_aniso_U_12
Zn1 0.0705(9) 0.0552(7) 0.0480(6) 0.0025(6) -0.0025(5) -0.0019(6)
C1 0.091(9) 0.059(6) 0.048(5) 0.007(5) 0.003(6) 0.001(6)
C2 0.090(10) 0.079(8) 0.050(6) -0.002(6) -0.035(6) 0.004(7)
C3 0.092(10) 0.096(9) 0.068(8) 0.007(7) -0.023(7) -0.008(8)
C4 0.071(8) 0.078(7) 0.063(7) 0.009(6) -0.012(6) -0.022(6)
C5 0.072(8) 0.049(5) 0.039(5) 0.001(4) -0.003(5) 0.002(5)
C6 0.081(8) 0.042(5) 0.039(5) -0.001(4) 0.008(5) -0.001(5)
C7 0.067(8) 0.054(6) 0.047(5) 0.010(5) -0.011(5) -0.003(5)
C8 0.076(9) 0.075(7) 0.067(7) 0.020(6) -0.007(6) -0.009(6)
C9 0.099(10) 0.066(7) 0.072(8) 0.024(6) -0.006(7) -0.014(7)
C10 0.086(10) 0.065(7) 0.068(7) 0.020(6) -0.044(7) -0.017(6)
C11 0.095(10) 0.070(7) 0.041(5) 0.007(5) -0.018(6) -0.023(7)
C12 0.071(8) 0.054(5) 0.052(6) 0.000(5) -0.008(5) -0.016(5)
C13 0.123(13) 0.114(11) 0.079(8) 0.010(8) -0.023(8) -0.005(9)
C14 0.084(8) 0.048(5) 0.046(5) -0.014(5) -0.001(5) 0.002(5)
C15 0.063(7) 0.063(6) 0.049(5) 0.002(5) -0.001(5) -0.006(5)
C16 0.110(11) 0.079(8) 0.058(7) 0.016(6) 0.011(7) 0.011(7)
C17 0.065(7) 0.064(6) 0.040(5) 0.003(5) 0.006(5) -0.004(6)
C18 0.078(8) 0.053(6) 0.066(6) 0.008(5) -0.005(6) 0.003(6)
C19 0.092(11) 0.069(7) 0.079(8) -0.005(6) -0.004(7) 0.001(7)
C20 0.100(11) 0.071(8) 0.060(6) 0.005(6) 0.004(7) 0.021(7)
C21 0.060(8) 0.114(11) 0.075(8) -0.004(8) -0.012(6) 0.000(8)
N1 0.061(6) 0.051(4) 0.051(5) 0.002(4) -0.010(4) -0.005(4)
N2 0.069(6) 0.057(5) 0.043(4) 0.003(4) -0.004(4) 0.000(4)
N3 0.065(7) 0.073(6) 0.063(5) -0.005(4) -0.013(5) -0.003(5)
N4 0.068(7) 0.076(6) 0.076(6) 0.011(5) -0.011(5) -0.006(5)
Cl1 0.110(3) 0.0617(16) 0.092(2) -0.0128(16) -0.0116(19) 0.0016(17)
Cl2 0.093(2) 0.087(2) 0.0598(16) -0.0105(15) 0.0094(15) 0.0055(17)

loop_
_atom_type_symbol
_atom_type_description
_atom_type_scat_dispersion_real
_atom_type_scat_dispersion_imag
_atom_type_scat_source
C C 0.0033 0.0016 'International Tables Vol C Tables 4.2.6.8 and 6.1.1.4'
H H 0.0000 0.0000 'International Tables Vol C Tables 4.2.6.8 and 6.1.1.4'
N N 0.0061 0.0033 'International Tables Vol C Tables 4.2.6.8 and 6.1.1.4'
O O 0.0106 0.0060 'International Tables Vol C Tables 4.2.6.8 and 6.1.1.4'
Cl Cl 0.1484 0.1585 'International Tables Vol C Tables 4.2.6.8 and 6.1.1.4'
Zn Zn 0.2839 1.4301 'International Tables Vol C Tables 4.2.6.8 and 6.1.1.4'

loop_
_geom_angle_atom_site_label_1
_geom_angle_atom_site_label_2
_geom_angle_atom_site_label_3
_geom_angle
N1 Zn1 N2 79.8(3)
N1 Zn1 Cl1 105.9(2)
N2 Zn1 Cl1 115.9(2)
N1 Zn1 Cl2 120.0(3)
N2 Zn1 Cl2 112.5(2)
Cl1 Zn1 Cl2 117.36(14)
N2 C1 C2 122.0(10)
N2 C1 H1A 119.0
C2 C1 H1A 119.0
C3 C2 C1 118.8(10)
C3 C2 H2A 120.6
C1 C2 H2A 120.6
C2 C3 C4 119.6(12)
C2 C3 H3A 120.2
C4 C3 H3A 120.2
C5 C4 C3 120.2(11)
C5 C4 H4A 119.9
C3 C4 H4A 119.9
C4 C5 N2 120.9(9)
C4 C5 C6 125.4(10)
N2 C5 C6 113.7(9)
N1 C6 C5 117.4(9)
N1 C6 C14 122.8(9)
C5 C6 C14 119.7(10)
C8 C7 C12 121.7(10)
C8 C7 N1 116.6(9)
C12 C7 N1 121.3(10)
C7 C8 C9 121.5(12)
C7 C8 H8A 119.3
C9 C8 H8A 119.3
C10 C9 C8 118.1(13)
C10 C9 H9A 120.9
C8 C9 H9A 120.9
C9 C10 C11 121.7(11)
C9 C10 C13 118.1(13)
C11 C10 C13 120.2(12)
C10 C11 C12 121.7(11)
C10 C11 H11A 119.1
C12 C11 H11A 119.1
N3 C12 C7 123.1(9)
N3 C12 C11 121.5(10)
C7 C12 C11 115.2(11)
C10 C13 H13A 109.5
C10 C13 H13B 109.5
H13A C13 H13B 109.5
C10 C13 H13C 109.5
H13A C13 H13C 109.5
H13B C13 H13C 109.5
C6 C14 H14A 109.5
C6 C14 H14B 109.5
H14A C14 H14B 109.5
C6 C14 H14C 109.5
H14A C14 H14C 109.5
H14B C14 H14C 109.5
N3 C15 C17 109.7(8)
N3 C15 C16 110.1(9)
C17 C15 C16 111.4(9)
C15 C16 H16A 109.5
C15 C16 H16B 109.5
H16A C16 H16B 109.5
C15 C16 H16C 109.5
H16A C16 H16C 109.5
H16B C16 H16C 109.5
N4 C17 C18 122.7(10)
N4 C17 C15 113.8(9)
C18 C17 C15 123.5(10)
C17 C18 C19 119.4(12)
C17 C18 H18A 120.3
C19 C18 H18A 120.3
C18 C19 C20 119.4(12)
C18 C19 H19A 120.3
C20 C19 H19A 120.3
C19 C20 C21 117.4(12)
C19 C20 H20A 121.3
C21 C20 H20A 121.3
N4 C21 C20 124.1(12)
N4 C21 H21A 117.9
C20 C21 H21A 117.9
C6 N1 C7 120.8(9)
C6 N1 Zn1 114.5(6)
C7 N1 Zn1 123.0(7)
C1 N2 C5 118.5(9)
C1 N2 Zn1 127.9(7)
C5 N2 Zn1 113.7(6)
C12 N3 C15 122.3(8)
C17 N4 C21 116.8(10)

loop_
_geom_bond_atom_site_label_1
_geom_bond_atom_site_label_2
_geom_bond_distance
Zn1 N1 2.052(8)
Zn1 N2 2.055(8)
Zn1 Cl1 2.189(3)
Zn1 Cl2 2.201(3)
C1 N2 1.354(12)
C1 C2 1.364(15)
C1 H1A 0.9300
C2 C3 1.353(16)
C2 H2A 0.9300
C3 C4 1.378(15)
C3 H3A 0.9300
C4 C5 1.345(14)
C4 H4A 0.9300
C5 N2 1.356(12)
C5 C6 1.497(13)
C6 N1 1.275(12)
C6 C14 1.497(13)
C7 C8 1.379(15)
C7 C12 1.404(14)
C7 N1 1.419(12)
C8 C9 1.378(15)
C8 H8A 0.9300
C9 C10 1.359(16)
C9 H9A 0.9300
C10 C11 1.379(16)
C10 C13 1.515(15)
C11 C12 1.413(14)
C11 H11A 0.9300
C12 N3 1.390(13)
C13 H13A 0.9600
C13 H13B 0.9600
C13 H13C 0.9600
C14 H14A 0.9600
C14 H14B 0.9600
C14 H14C 0.9600
C15 N3 1.478(13)
C15 C17 1.515(14)
C15 C16 1.531(13)
C16 H16A 0.9600
C16 H16B 0.9600
C16 H16C 0.9600
C17 N4 1.327(13)
C17 C18 1.352(13)
C18 C19 1.366(15)
C18 H18A 0.9300
C19 C20 1.367(17)
C19 H19A 0.9300
C20 C21 1.361(16)
C20 H20A 0.9300
C21 N4 1.339(15)
C21 H21A 0.9300
